data_5000144
loop_
_publ_author_name
'Choi, C. S.'

_publ_section_title
;
 Refinement of 2-nitroguanidine by neutron powder diffraction
;
_journal_issue 10
_journal_name_full 'Acta Crystallographica Section B'
_journal_page_first 1955
_journal_page_last 1957
_journal_paper_doi 10.1107/S0567740881007735
_journal_volume 37
_journal_year 1981
_chemical_formula_sum 'C H4 N4 O2'
_space_group_IT_number 43
_symmetry_cell_setting orthorhombic
_symmetry_Int_Tables_number 43
_symmetry_space_group_name_Hall 'F 2 -2d'
_symmetry_space_group_name_H-M 'F d d 2'
_cell_angle_alpha 90
_cell_angle_beta 90
_cell_angle_gamma 90
_cell_formula_units_Z 16
_cell_length_a 17.6152(5)
_cell_length_b 24.8502(7)
_cell_length_c 3.5880(1)
_cod_original_formula_sum 'C1 H4 N4 O2'
_cod_database_code 5000144

loop_
_symmetry_equiv_pos_site_id
_symmetry_equiv_pos_as_xyz
1 x,y,z
2 x,1/2+y,1/2+z
3 1/2+x,y,1/2+z
4 1/2+x,1/2+y,z
5 1/4-x,1/4+y,1/4+z
6 1/4-x,3/4+y,3/4+z
7 3/4-x,1/4+y,3/4+z
8 3/4-x,3/4+y,1/4+z
9 1/4+x,1/4-y,1/4+z
10 1/4+x,3/4-y,3/4+z
11 3/4+x,1/4-y,3/4+z
12 3/4+x,3/4-y,1/4+z
13 1/2-x,-y,1/2+z
14 1/2-x,1/2-y,z
15 -x,-y,z
16 -x,1/2-y,1/2+z

loop_
_atom_site_label
_atom_site_type_symbol
_atom_site_fract_x
_atom_site_fract_y
_atom_site_fract_z
C1 C 0.19910 0.11820 0.14860
N1 N 0.25730 0.09350 0.00000
N2 N 0.19420 0.17150 0.13350
N3 N 0.13650 0.09640 0.31090
N4 N 0.13020 0.04220 0.33700
O1 O 0.17840 0.01050 0.19810
O2 O 0.07420 0.02420 0.49730
H1 H 0.25940 0.05490 0.00700
H2 H 0.29740 0.11710 -0.09600
H3 H 0.23450 0.19340 0.00800
H4 H 0.15210 0.18990 0.24400

loop_
_atom_type_symbol
_atom_type_radius_bond
C 0.68
H 0.23
N 0.68
O 0.68
